data_7211248
loop_
_publ_author_name
'Cantos, Paula M.'
'Pope, Simon J. A.'
'Cahill, Christopher L.'

_publ_section_title
;
 An exploration of homo- and heterometallic UO22+ hybrid materials
 containing chelidamic acid: synthesis, structure, and luminescence
 studies
;
_journal_issue 44
_journal_name_full CrystEngComm
_journal_page_first 9039
_journal_paper_doi 10.1039/c3ce41655k
_journal_volume 15
_journal_year 2013
_chemical_formula_sum 'C14 H4 N2 O18 U2'
_chemical_formula_weight 964.25
_space_group_IT_number 43
_symmetry_cell_setting orthorhombic
_symmetry_Int_Tables_number 43
_symmetry_space_group_name_Hall 'F 2 -2d'
_symmetry_space_group_name_H-M 'F d d 2'
_atom_sites_solution_hydrogens geom
_atom_sites_solution_primary direct
_atom_sites_solution_secondary difmap
_audit_creation_method SHELXL-97
_cell_angle_alpha 90.00
_cell_angle_beta 90.00
_cell_angle_gamma 90.00
_cell_formula_units_Z 16
_cell_length_a 28.995(3)
_cell_length_b 32.585(4)
_cell_length_c 9.3986(11)
_cell_measurement_reflns_used 30508
_cell_measurement_temperature 100(2)
_cell_measurement_theta_max 56.940
_cell_measurement_theta_min 4.724
_cell_volume 8879.8(18)
_computing_cell_refinement 'SAINT (Bruker-AXS)'
_computing_data_collection 'SMART V5.05 (Bruker-AXS)'
_computing_data_reduction 'SAINT (Bruker-AXS)'
_computing_molecular_graphics 'SHELXL-97 (Sheldrick, 1997)'
_computing_publication_material 'WINGX (Farrugia, 1998)'
_computing_structure_refinement 'SHELXL-97 (Sheldrick, 2008)'
_computing_structure_solution 'SHELXS-97, G. Sheldrick (1990)'
_diffrn_ambient_temperature 100(2)
_diffrn_measured_fraction_theta_full 1.000
_diffrn_measured_fraction_theta_max 0.996
_diffrn_measurement_device_type 'Bruker APEXII CCD'
_diffrn_measurement_method 'omega scans'
_diffrn_radiation_monochromator graphite
_diffrn_radiation_type MoK\a
_diffrn_radiation_wavelength 0.71073
_diffrn_reflns_av_R_equivalents 0.0518
_diffrn_reflns_av_sigmaI/netI 0.0423
_diffrn_reflns_limit_h_max 38
_diffrn_reflns_limit_h_min -38
_diffrn_reflns_limit_k_max 43
_diffrn_reflns_limit_k_min -43
_diffrn_reflns_limit_l_max 12
_diffrn_reflns_limit_l_min -12
_diffrn_reflns_number 29834
_diffrn_reflns_theta_full 25.50
_diffrn_reflns_theta_max 28.57
_diffrn_reflns_theta_min 1.88
_diffrn_source 'fine-focus sealed tube'
_exptl_absorpt_coefficient_mu 14.665
_exptl_absorpt_correction_T_max 0.7457
_exptl_absorpt_correction_T_min 0.3195
_exptl_absorpt_correction_type empirical
_exptl_absorpt_process_details 'SADABS, G Sheldrick (1999)'
_exptl_crystal_colour yellow
_exptl_crystal_density_diffrn 2.885
_exptl_crystal_density_method 'not measured'
_exptl_crystal_description rods
_exptl_crystal_F_000 6880
_exptl_crystal_size_max 0.02
_exptl_crystal_size_mid 0.01
_exptl_crystal_size_min 0.01
_refine_diff_density_max 2.558
_refine_diff_density_min -2.129
_refine_diff_density_rms 0.255
_refine_ls_abs_structure_details 'Flack H D (1983), Acta Cryst. A39, 876-881'
_refine_ls_abs_structure_Flack 0.063(17)
_refine_ls_extinction_coef 0.000029(5)
_refine_ls_extinction_expression Fc^*^=kFc[1+0.001xFc^2^\l^3^/sin(2\q)]^-1/4^
_refine_ls_extinction_method SHELXL
_refine_ls_goodness_of_fit_ref 1.128
_refine_ls_hydrogen_treatment mixed
_refine_ls_matrix_type full
_refine_ls_number_parameters 314
_refine_ls_number_reflns 5642
_refine_ls_number_restraints 25
_refine_ls_restrained_S_all 1.126
_refine_ls_R_factor_all 0.0497
_refine_ls_R_factor_gt 0.0432
_refine_ls_shift/su_max 0.100
_refine_ls_shift/su_mean 0.005
_refine_ls_structure_factor_coef Fsqd
_refine_ls_weighting_details 'calc w=1/[\s^2^(Fo^2^)+(0.0251P)^2^+731.0432P] where P=(Fo^2^+2Fc^2^)/3'
_refine_ls_weighting_scheme calc
_refine_ls_wR_factor_gt 0.1018
_refine_ls_wR_factor_ref 0.1045
_reflns_number_gt 5194
_reflns_number_total 5642
_reflns_threshold_expression >2\s(I)
_cod_data_source_file c3ce41655k.txt
_cod_data_source_block Compound2
_cod_original_cell_volume 8879.9(18)
_cod_database_code 7211248

loop_
_symmetry_equiv_pos_as_xyz
'x, y, z'
'-x, -y, z'
'-x+1/4, y+1/4, z+1/4'
'x+1/4, -y+1/4, z+1/4'
'x, y+1/2, z+1/2'
'-x, -y+1/2, z+1/2'
'-x+1/4, y+3/4, z+3/4'
'x+1/4, -y+3/4, z+3/4'
'x+1/2, y, z+1/2'
'-x+1/2, -y, z+1/2'
'-x+3/4, y+1/4, z+3/4'
'x+3/4, -y+1/4, z+3/4'
'x+1/2, y+1/2, z'
'-x+1/2, -y+1/2, z'
'-x+3/4, y+3/4, z+1/4'
'x+3/4, -y+3/4, z+1/4'

loop_
_atom_site_label
_atom_site_type_symbol
_atom_site_fract_x
_atom_site_fract_y
_atom_site_fract_z
_atom_site_U_iso_or_equiv
_atom_site_adp_type
_atom_site_occupancy
_atom_site_symmetry_multiplicity
_atom_site_calc_flag
_atom_site_refinement_flags
C1 C 0.0108(4) 0.3223(4) 0.7245(15) 0.026(3) Uani 1 1 d .
C2 C 0.0299(5) 0.3387(4) 0.8451(18) 0.036(2) Uani 1 1 d U
H2 H 0.0448 0.3226 0.9126 0.044 Uiso 1 1 calc R
C3 C 0.0253(6) 0.3828(4) 0.8610(19) 0.049(5) Uani 1 1 d .
C4 C 0.0000(5) 0.4041(4) 0.7593(18) 0.036(2) Uani 1 1 d U
H4 H -0.0041 0.4323 0.7676 0.044 Uiso 1 1 calc R
C5 C -0.0186(4) 0.3831(3) 0.6466(18) 0.027(2) Uani 1 1 d .
C6 C -0.0463(5) 0.4026(4) 0.5306(18) 0.035(3) Uani 1 1 d .
C7 C 0.0148(5) 0.2771(4) 0.6932(13) 0.026(3) Uani 1 1 d .
C8 C -0.1404(4) 0.5900(3) 0.7155(14) 0.023(2) Uani 1 1 d .
C9 C -0.1008(4) 0.3814(4) 0.9520(15) 0.028(2) Uani 1 1 d U
H9 H -0.0832 0.3952 1.0194 0.034 Uiso 1 1 calc R
C10 C -0.1190(5) 0.4021(3) 0.8350(16) 0.028(3) Uani 1 1 d .
C11 C -0.1454(4) 0.3802(4) 0.7395(16) 0.028(2) Uani 1 1 d U
H11 H -0.1587 0.3933 0.6617 0.034 Uiso 1 1 calc R
C12 C -0.0979(4) 0.5885(4) 0.5104(16) 0.030(3) Uani 1 1 d .
C13 C -0.0684(5) 0.5625(4) 0.415(2) 0.043(4) Uani 1 1 d .
C14 C -0.0935(5) 0.3138(4) 0.0895(15) 0.027(3) Uani 1 1 d .
N1 N -0.0128(4) 0.3426(3) 0.6263(12) 0.026(2) Uani 1 1 d .
N2 N -0.1154(4) 0.5684(3) 0.6233(11) 0.024(2) Uani 1 1 d .
O1 O -0.0909(4) 0.2958(3) 0.4665(11) 0.033(2) Uani 1 1 d .
O2 O 0.0183(3) 0.3224(3) 0.3308(11) 0.030(2) Uani 1 1 d .
O3 O -0.0692(4) 0.3298(3) 0.1820(10) 0.035(2) Uani 1 1 d .
O4 O -0.0567(3) 0.3797(3) 0.4258(12) 0.036(2) Uani 1 1 d .
O5 O -0.0581(4) 0.4403(3) 0.5464(15) 0.049(3) Uani 1 1 d .
O6 O -0.0010(4) 0.2647(3) 0.5750(10) 0.030(2) Uani 1 1 d .
O7 O 0.0331(3) 0.2547(3) 0.7873(10) 0.030(2) Uani 1 1 d .
O8 O 0.0456(5) 0.4023(4) 0.9688(17) 0.074(5) Uani 1 1 d .
O9 O -0.0501(4) 0.5075(3) 0.7571(14) 0.044(3) Uani 1 1 d .
O10 O -0.1482(4) 0.4815(3) 0.5611(15) 0.047(3) Uani 1 1 d .
O11 O -0.0657(4) 0.5247(3) 0.4527(12) 0.041(3) Uani 1 1 d .
O12 O -0.0489(6) 0.5783(4) 0.3087(18) 0.076(5) Uani 1 1 d .
O13 O -0.1096(4) 0.4415(3) 0.8214(13) 0.044(3) Uani 1 1 d .
O14 O -0.1434(4) 0.5269(3) 0.8383(11) 0.039(2) Uani 1 1 d .
OW1 O 0.0985(6) 0.3514(8) 0.1105(17) 0.130(10) Uani 1 1 d .
OW2 O -0.1046(11) 0.4781(12) 1.116(4) 0.24(2) Uani 1 1 d .
OW3 O -0.0224(15) 0.5661(11) 0.122(2) 0.26(3) Uani 1 1 d .
OW4 O -0.0264(11) 0.4704(11) 1.236(4) 0.187(14) Uani 1 1 d .
U1 U -0.035876(14) 0.308794(12) 0.39831(6) 0.02288(11) Uani 1 1 d .
U2 U -0.098446(15) 0.494101(11) 0.65841(6) 0.02757(13) Uani 1 1 d .

loop_
_atom_site_aniso_label
_atom_site_aniso_U_11
_atom_site_aniso_U_22
_atom_site_aniso_U_33
_atom_site_aniso_U_23
_atom_site_aniso_U_13
_atom_site_aniso_U_12
C1 0.016(6) 0.022(6) 0.040(7) -0.003(5) -0.006(5) 0.002(5)
C2 0.032(5) 0.009(3) 0.069(7) -0.011(4) -0.010(5) -0.006(3)
C3 0.059(10) 0.017(6) 0.070(12) -0.008(6) -0.032(9) -0.006(6)
C4 0.032(5) 0.009(3) 0.069(7) -0.011(4) -0.010(5) -0.006(3)
C5 0.023(5) 0.019(5) 0.040(7) -0.008(6) -0.008(6) 0.005(4)
C6 0.027(7) 0.028(7) 0.051(9) -0.002(6) 0.010(6) 0.008(6)
C7 0.033(7) 0.017(5) 0.027(6) 0.005(4) 0.001(5) 0.013(5)
C8 0.022(6) 0.015(5) 0.032(6) 0.006(4) 0.000(5) -0.003(4)
C9 0.017(4) 0.017(4) 0.051(6) 0.015(4) 0.001(4) -0.011(3)
C10 0.032(7) 0.008(5) 0.045(7) 0.004(5) 0.000(6) 0.007(5)
C11 0.017(4) 0.017(4) 0.051(6) 0.015(4) 0.001(4) -0.011(3)
C12 0.022(6) 0.018(5) 0.051(9) 0.017(6) 0.014(6) 0.001(5)
C13 0.035(7) 0.019(5) 0.075(11) 0.024(8) 0.023(9) 0.011(5)
C14 0.029(7) 0.017(5) 0.036(7) 0.013(5) -0.001(5) 0.001(5)
N1 0.027(5) 0.016(4) 0.034(7) 0.004(4) -0.006(5) 0.003(4)
N2 0.028(5) 0.010(4) 0.034(6) 0.013(4) 0.005(4) -0.003(4)
O1 0.040(6) 0.021(4) 0.038(5) -0.005(4) 0.007(4) 0.012(4)
O2 0.025(5) 0.021(4) 0.045(5) 0.008(4) -0.002(4) -0.001(4)
O3 0.050(6) 0.025(4) 0.031(6) 0.009(4) -0.013(5) -0.001(4)
O4 0.029(5) 0.025(4) 0.053(7) 0.002(5) -0.008(5) 0.008(4)
O5 0.053(7) 0.009(4) 0.084(9) 0.006(5) -0.007(6) 0.008(4)
O6 0.049(6) 0.014(4) 0.027(5) 0.004(3) -0.006(4) 0.006(4)
O7 0.034(5) 0.026(5) 0.028(5) 0.009(4) -0.001(4) 0.011(4)
O8 0.082(10) 0.043(7) 0.096(11) -0.037(7) -0.052(9) 0.006(7)
O9 0.043(6) 0.015(4) 0.074(8) -0.007(5) -0.011(6) 0.003(4)
O10 0.030(6) 0.027(5) 0.083(9) 0.017(5) -0.016(6) -0.006(4)
O11 0.042(6) 0.026(5) 0.054(7) 0.007(4) 0.018(5) 0.009(4)
O12 0.091(11) 0.043(7) 0.093(11) 0.035(7) 0.056(9) 0.035(7)
O13 0.049(7) 0.021(5) 0.062(7) 0.022(5) -0.013(6) -0.006(4)
O14 0.044(6) 0.031(5) 0.041(6) 0.018(4) 0.007(5) 0.004(5)
OW1 0.064(10) 0.26(3) 0.066(12) 0.067(14) -0.036(9) -0.064(14)
OW2 0.20(3) 0.32(4) 0.19(3) -0.05(3) -0.07(2) 0.21(3)
OW3 0.46(6) 0.27(4) 0.049(13) 0.019(16) -0.04(2) -0.30(4)
OW4 0.17(3) 0.18(3) 0.21(3) -0.03(3) -0.08(3) 0.02(2)
U1 0.0242(2) 0.01988(18) 0.02453(19) 0.00092(19) -0.0011(2) 0.00401(15)
U2 0.0250(2) 0.00871(16) 0.0490(3) 0.0081(2) -0.0032(3) -0.00209(15)

loop_
_atom_type_symbol
_atom_type_description
_atom_type_scat_dispersion_real
_atom_type_scat_dispersion_imag
_atom_type_scat_source
C C 0.0033 0.0016 'International Tables Vol C Tables 4.2.6.8 and 6.1.1.4'
H H 0.0000 0.0000 'International Tables Vol C Tables 4.2.6.8 and 6.1.1.4'
N N 0.0061 0.0033 'International Tables Vol C Tables 4.2.6.8 and 6.1.1.4'
O O 0.0106 0.0060 'International Tables Vol C Tables 4.2.6.8 and 6.1.1.4'
U U -9.6767 9.6646 'International Tables Vol C Tables 4.2.6.8 and 6.1.1.4'

loop_
_geom_angle_atom_site_label_1
_geom_angle_atom_site_label_2
_geom_angle_atom_site_label_3
_geom_angle
_geom_angle_site_symmetry_1
_geom_angle_site_symmetry_3
N1 C1 C2 126.1(12) . .
N1 C1 C7 113.0(11) . .
C2 C1 C7 120.9(12) . .
C1 C2 C3 115.8(14) . .
O8 C3 C4 121.1(13) . .
O8 C3 C2 120.6(14) . .
C4 C3 C2 118.2(13) . .
C5 C4 C3 119.3(12) . .
N1 C5 C4 123.4(13) . .
N1 C5 C6 112.4(12) . .
C4 C5 C6 124.3(11) . .
O5 C6 O4 126.0(15) . .
O5 C6 C5 117.7(14) . .
O4 C6 C5 116.4(12) . .
O7 C7 O6 125.6(12) . .
O7 C7 C1 117.3(12) . .
O6 C7 C1 117.1(11) . .
N2 C8 C9 123.8(11) . 11_454
N2 C8 C14 111.8(10) . 11_455
C9 C8 C14 124.4(12) 11_454 11_455
C8 C9 C10 118.6(12) 15_445 .
O13 C10 C9 118.0(13) . .
O13 C10 C11 123.8(12) . .
C9 C10 C11 118.2(11) . .
C12 C11 C10 119.5(12) 15_445 .
N2 C12 C11 122.4(13) . 11_454
N2 C12 C13 114.2(11) . .
C11 C12 C13 123.3(12) 11_454 .
O12 C13 O11 125.6(15) . .
O12 C13 C12 119.9(11) . .
O11 C13 C12 114.5(13) . .
O3 C14 O14 125.5(12) . 15_444
O3 C14 C8 118.6(10) . 15_444
O14 C14 C8 115.9(12) 15_444 15_444
C1 N1 C5 117.1(12) . .
C1 N1 U1 120.9(8) . .
C5 N1 U1 121.4(9) . .
C12 N2 C8 117.5(10) . .
C12 N2 U2 120.1(8) . .
C8 N2 U2 122.3(7) . .
C14 O3 U1 136.1(8) . .
C6 O4 U1 125.9(9) . .
C6 O5 U2 153.6(11) . .
C7 O6 U1 124.3(7) . .
C7 O7 U1 147.7(10) . 6
C13 O11 U2 127.0(10) . .
C10 O13 U2 144.2(11) . .
C14 O14 U2 126.7(9) 11_455 .
O2 U1 O1 179.1(4) . .
O2 U1 O7 91.8(4) . 6_554
O1 U1 O7 88.9(4) . 6_554
O2 U1 O3 89.0(4) . .
O1 U1 O3 90.7(4) . .
O7 U1 O3 83.4(3) 6_554 .
O2 U1 O4 91.2(4) . .
O1 U1 O4 88.0(4) . .
O7 U1 O4 156.3(4) 6_554 .
O3 U1 O4 73.1(3) . .
O2 U1 O6 91.4(4) . .
O1 U1 O6 89.2(4) . .
O7 U1 O6 76.3(3) 6_554 .
O3 U1 O6 159.8(3) . .
O4 U1 O6 127.1(3) . .
O2 U1 N1 87.6(4) . .
O1 U1 N1 92.1(4) . .
O7 U1 N1 140.3(3) 6_554 .
O3 U1 N1 136.2(3) . .
O4 U1 N1 63.3(3) . .
O6 U1 N1 64.0(3) . .
O9 U2 O10 178.5(6) . .
O9 U2 O13 86.9(5) . .
O10 U2 O13 93.3(5) . .
O9 U2 O5 91.4(5) . .
O10 U2 O5 90.1(5) . .
O13 U2 O5 79.3(4) . .
O9 U2 O11 90.4(5) . .
O10 U2 O11 90.1(5) . .
O13 U2 O11 154.6(4) . .
O5 U2 O11 75.5(4) . .
O9 U2 O14 87.1(5) . .
O10 U2 O14 91.4(5) . .
O13 U2 O14 77.7(4) . .
O5 U2 O14 157.0(4) . .
O11 U2 O14 127.4(3) . .
O9 U2 N2 89.2(4) . .
O10 U2 N2 89.8(4) . .
O13 U2 N2 141.0(4) . .
O5 U2 N2 139.6(4) . .
O11 U2 N2 64.1(3) . .
O14 U2 N2 63.3(3) . .

loop_
_geom_bond_atom_site_label_1
_geom_bond_atom_site_label_2
_geom_bond_distance
_geom_bond_site_symmetry_2
C1 N1 1.328(16) .
C1 C2 1.370(19) .
C1 C7 1.506(17) .
C2 C3 1.450(17) .
C3 O8 1.333(18) .
C3 C4 1.39(2) .
C4 C5 1.37(2) .
C5 N1 1.343(14) .
C5 C6 1.50(2) .
C6 O5 1.283(16) .
C6 O4 1.271(19) .
C7 O7 1.263(15) .
C7 O6 1.267(16) .
C8 N2 1.331(16) .
C8 C9 1.378(16) 11_454
C8 C14 1.517(17) 11_455
C9 C8 1.378(16) 15_445
C9 C10 1.394(18) .
C10 O13 1.320(15) .
C10 C11 1.379(19) .
C11 C12 1.386(16) 15_445
C12 N2 1.347(15) .
C12 C11 1.386(16) 11_454
C12 C13 1.50(2) .
C13 O12 1.26(2) .
C13 O11 1.283(15) .
C14 O3 1.233(16) .
C14 O14 1.263(15) 15_444
C14 C8 1.517(17) 15_444
N1 U1 2.500(11) .
N2 U2 2.493(9) .
O1 U1 1.770(10) .
O2 U1 1.752(9) .
O3 U1 2.353(9) .
O4 U1 2.403(9) .
O5 U2 2.357(11) .
O6 U1 2.417(9) .
O7 U1 2.319(9) 6
O9 U2 1.737(11) .
O10 U2 1.757(11) .
O11 U2 2.374(10) .
O13 U2 2.321(10) .
O14 C14 1.263(15) 11_455
O14 U2 2.387(11) .
OW3 OW4 2.13(5) 2_564
OW4 OW3 2.13(5) 2_566
U1 O7 2.319(9) 6_554
